data_7216240
loop_
_publ_author_name
'Marino, Nadia'
'Armentano, Donatella'
'Zanchini, Claudia'
'De Munno, G.'

_publ_section_title
;
 Ca2+ metal ion adducts with cytosine, cytidine and cytidine
 5&#x2019;-monophosphate. A comprehensive study of calcium reactivity
 towards building units of nucleic acids.
;
_journal_name_full CrystEngComm
_journal_paper_doi 10.1039/c4ce00511b
_journal_year 2014
_chemical_formula_sum 'C18 H56 Ca2 N6 O32 P2'
_chemical_formula_weight 1010.79
_chemical_name_systematic
; 
 ? 
;
_space_group_IT_number 4
_symmetry_cell_setting monoclinic
_symmetry_space_group_name_Hall 'P 2yb'
_symmetry_space_group_name_H-M 'P 1 21 1'
_atom_sites_solution_hydrogens geom
_atom_sites_solution_primary direct
_atom_sites_solution_secondary difmap
_audit_creation_method SHELXL-97
_cell_angle_alpha 90.00
_cell_angle_beta 102.16
_cell_angle_gamma 90.00
_cell_formula_units_Z 2
_cell_length_a 12.298
_cell_length_b 8.762
_cell_length_c 19.691
_cell_measurement_reflns_used 9567
_cell_measurement_temperature 296(2)
_cell_measurement_theta_max 27.1
_cell_measurement_theta_min 0.15
_cell_volume 2074.199
_computing_cell_refinement 'Bruker APEX'
_computing_data_collection 'Bruker APEX2'
_computing_data_reduction 'Bruker SAINT'
_computing_molecular_graphics 'Bruker SHELXTL'
_computing_publication_material 'Bruker SHELXTL'
_computing_structure_refinement 'SHELXL-97 (Sheldrick, 2008)'
_computing_structure_solution 'SHELXS-97 (Sheldrick, 2008)'
_diffrn_ambient_temperature 296(2)
_diffrn_measured_fraction_theta_full 0.999
_diffrn_measured_fraction_theta_max 0.999
_diffrn_measurement_device_type 'CCD area detector'
_diffrn_measurement_method 'phi and omega scans'
_diffrn_radiation_monochromator graphite
_diffrn_radiation_source 'fine-focus sealed tube'
_diffrn_radiation_type MoK\a
_diffrn_radiation_wavelength 0.71073
_diffrn_reflns_av_R_equivalents 0.0546
_diffrn_reflns_av_sigmaI/netI 0.0209
_diffrn_reflns_limit_h_max 16
_diffrn_reflns_limit_h_min -16
_diffrn_reflns_limit_k_max 11
_diffrn_reflns_limit_k_min -11
_diffrn_reflns_limit_l_max 26
_diffrn_reflns_limit_l_min -26
_diffrn_reflns_number 93855
_diffrn_reflns_theta_full 28.28
_diffrn_reflns_theta_max 28.28
_diffrn_reflns_theta_min 1.06
_exptl_absorpt_coefficient_mu 0.463
_exptl_absorpt_correction_T_max 0.915
_exptl_absorpt_correction_T_min 0.905
_exptl_absorpt_correction_type multi-scan
_exptl_absorpt_process_details sadabs
_exptl_crystal_colour colourless
_exptl_crystal_density_diffrn 1.618
_exptl_crystal_density_method 'not measured'
_exptl_crystal_description prism
_exptl_crystal_F_000 1064
_exptl_crystal_size_max 0.22
_exptl_crystal_size_mid 0.18
_exptl_crystal_size_min 0.16
_refine_diff_density_max 1.065
_refine_diff_density_min -0.546
_refine_diff_density_rms 0.107
_refine_ls_abs_structure_details 'Flack H D (1983), Acta Cryst. A39, 876-881'
_refine_ls_abs_structure_Flack 0.02(4)
_refine_ls_extinction_method none
_refine_ls_goodness_of_fit_ref 1.068
_refine_ls_hydrogen_treatment mixed
_refine_ls_matrix_type full
_refine_ls_number_parameters 564
_refine_ls_number_reflns 10298
_refine_ls_number_restraints 5
_refine_ls_restrained_S_all 1.068
_refine_ls_R_factor_all 0.0453
_refine_ls_R_factor_gt 0.0437
_refine_ls_shift/su_max 0.001
_refine_ls_shift/su_mean 0.000
_refine_ls_structure_factor_coef Fsqd
_refine_ls_weighting_details 'calc w=1/[\s^2^(Fo^2^)+(0.0971P)^2^+0.3138P] where P=(Fo^2^+2Fc^2^)/3'
_refine_ls_weighting_scheme calc
_refine_ls_wR_factor_gt 0.1262
_refine_ls_wR_factor_ref 0.1290
_reflns_number_gt 9863
_reflns_number_total 10298
_reflns_threshold_expression >2sigma(I)
_cod_data_source_file c4ce00511b2.cif
_cod_data_source_block cacmp
_cod_original_cell_volume 2074.2
_cod_original_sg_symbol_H-M P2(1)
_cod_database_code 7216240

loop_
_symmetry_equiv_pos_as_xyz
'x, y, z'
'-x, y+1/2, -z'

loop_
_atom_site_label
_atom_site_type_symbol
_atom_site_fract_x
_atom_site_fract_y
_atom_site_fract_z
_atom_site_U_iso_or_equiv
_atom_site_adp_type
_atom_site_occupancy
_atom_site_site_symmetry_order
_atom_site_calc_flag
_atom_site_refinement_flags_posn
_atom_site_refinement_flags_adp
_atom_site_refinement_flags_occupancy
Ca1 Ca 0.36389(6) 0.66089(8) 0.40480(3) 0.03094(16) Uani 1 1 d . . .
O1W O 0.1810(2) 0.5874(3) 0.34474(16) 0.0384(6) Uani 1 1 d . . .
O2W O 0.2903(6) 0.8854(5) 0.3274(3) 0.0896(18) Uani 1 1 d . . .
O3W O 0.3870(3) 0.3808(4) 0.4037(2) 0.0583(9) Uani 1 1 d . . .
O4W O 0.4699(5) 0.9082(8) 0.4246(4) 0.0978(18) Uani 1 1 d . . .
O5W O 0.5423(5) 0.6467(18) 0.4785(4) 0.176(5) Uani 1 1 d . . .
O1' O 0.2311(2) 0.8327(3) 0.61975(12) 0.0326(5) Uani 1 1 d . . .
C1' C 0.3009(3) 0.7139(4) 0.60638(15) 0.0243(5) Uani 1 1 d . . .
H1' H 0.3678 0.7569 0.5941 0.029 Uiso 1 1 calc R U .
C2' C 0.2324(2) 0.6279(3) 0.54385(15) 0.0207(5) Uani 1 1 d . . .
H2' H 0.1773 0.5622 0.5588 0.025 Uiso 1 1 calc R U .
O2' O 0.2992(2) 0.5412(3) 0.50827(12) 0.0267(4) Uani 1 1 d D . .
H2A H 0.252(3) 0.470(5) 0.480(2) 0.040 Uiso 1 1 d D U .
C3' C 0.1748(2) 0.7615(3) 0.50131(14) 0.0218(5) Uani 1 1 d . . .
H3' H 0.1053 0.7304 0.4702 0.026 Uiso 1 1 calc R U .
O3' O 0.2526(2) 0.8218(3) 0.46411(13) 0.0305(5) Uani 1 1 d D . .
H3A H 0.212(4) 0.874(6) 0.4238(18) 0.046 Uiso 1 1 d D U .
C4' C 0.1547(3) 0.8748(3) 0.55612(16) 0.0249(6) Uani 1 1 d . . .
H4' H 0.1744 0.9771 0.5426 0.030 Uiso 1 1 calc R U .
C5' C 0.0373(3) 0.8792(4) 0.5675(2) 0.0326(7) Uani 1 1 d . . .
H5'A H 0.0342 0.9433 0.6072 0.039 Uiso 1 1 calc R U .
H5'B H -0.0116 0.9230 0.5270 0.039 Uiso 1 1 calc R U .
O5' O 0.0004(2) 0.7283(3) 0.57928(15) 0.0331(5) Uani 1 1 d . . .
P1 P -0.12300(7) 0.71272(9) 0.59530(4) 0.02346(16) Uani 1 1 d . . .
O1P O -0.2041(3) 0.7796(3) 0.53415(14) 0.0382(6) Uani 1 1 d . . .
O2P O -0.1212(2) 0.8013(3) 0.66168(13) 0.0330(5) Uani 1 1 d . . .
O3P O -0.1362(2) 0.5434(3) 0.60411(15) 0.0338(5) Uani 1 1 d . . .
N1 N 0.3317(2) 0.6239(3) 0.66972(14) 0.0268(5) Uani 1 1 d . . .
C2 C 0.4431(3) 0.5957(5) 0.69880(19) 0.0330(7) Uani 1 1 d . . .
O2 O 0.5165(2) 0.6404(5) 0.66919(18) 0.0535(9) Uani 1 1 d . . .
N3 N 0.4678(3) 0.5143(4) 0.75909(15) 0.0327(6) Uani 1 1 d . . .
C4 C 0.3885(3) 0.4736(4) 0.79144(17) 0.0287(6) Uani 1 1 d . . .
N4 N 0.4170(3) 0.4030(4) 0.85282(16) 0.0382(7) Uani 1 1 d . . .
H4A H 0.4858 0.3848 0.8705 0.046 Uiso 1 1 calc R U .
H4B H 0.3664 0.3757 0.8746 0.046 Uiso 1 1 calc R U .
C5 C 0.2736(3) 0.5049(4) 0.76357(18) 0.0320(7) Uani 1 1 d . . .
H5 H 0.2182 0.4753 0.7865 0.038 Uiso 1 1 calc R U .
C6 C 0.2499(3) 0.5790(4) 0.70277(18) 0.0294(6) Uani 1 1 d . . .
H6 H 0.1761 0.6004 0.6826 0.035 Uiso 1 1 calc R U .
Ca2 Ca 0.16460(6) 0.47033(11) 0.11357(4) 0.0411(2) Uani 1 1 d . . .
O6W O 0.0903(5) 0.7418(8) 0.0744(4) 0.0986(19) Uani 1 1 d . . .
O7W O 0.1452(5) 0.5436(6) -0.0065(3) 0.0920(17) Uani 1 1 d . . .
O8W O 0.2071(4) 0.2955(5) 0.2116(2) 0.0688(12) Uani 1 1 d . . .
O9W O 0.1888(4) 0.6470(7) 0.2089(2) 0.0803(14) Uani 1 1 d . . .
O10W O 0.0884(3) 0.2318(5) 0.0508(2) 0.0631(10) Uani 1 1 d . . .
O11W O -0.0245(2) 0.4718(5) 0.12801(18) 0.0511(8) Uani 1 1 d . . .
O1'1 O 0.5562(2) 0.3338(3) 0.18068(13) 0.0323(5) Uani 1 1 d . . .
C1'1 C 0.4941(3) 0.4603(4) 0.19533(15) 0.0246(6) Uani 1 1 d . . .
H11 H 0.4353 0.4262 0.2186 0.030 Uiso 1 1 calc R U .
C2'1 C 0.4425(3) 0.5298(4) 0.12468(16) 0.0246(5) Uani 1 1 d . . .
H2'1 H 0.4969 0.5948 0.1086 0.030 Uiso 1 1 calc R U .
O2'1 O 0.3453(2) 0.6139(3) 0.12667(14) 0.0316(5) Uani 1 1 d D . .
H21A H 0.290(3) 0.598(7) 0.0851(17) 0.047 Uiso 1 1 d D U .
C3'1 C 0.4183(3) 0.3870(4) 0.07893(15) 0.0261(6) Uani 1 1 d . . .
H3'1 H 0.4176 0.4092 0.0300 0.031 Uiso 1 1 calc R U .
O3'1 O 0.3161(2) 0.3282(3) 0.08816(15) 0.0370(6) Uani 1 1 d D . .
H31A H 0.321(5) 0.264(6) 0.050(2) 0.056 Uiso 1 1 d D U .
C4'1 C 0.5135(3) 0.2796(4) 0.11112(16) 0.0266(6) Uani 1 1 d . . .
H41 H 0.4829 0.1770 0.1139 0.032 Uiso 1 1 calc R U .
C5'1 C 0.6057(3) 0.2701(4) 0.0718(2) 0.0348(7) Uani 1 1 d . . .
H51A H 0.6687 0.2161 0.0994 0.042 Uiso 1 1 calc R U .
H51B H 0.5804 0.2141 0.0289 0.042 Uiso 1 1 calc R U .
O5'1 O 0.6386(2) 0.4205(3) 0.05670(14) 0.0346(5) Uani 1 1 d . . .
P2 P 0.71442(7) 0.43589(9) -0.00058(4) 0.02560(17) Uani 1 1 d . . .
O4P O 0.8187(2) 0.3444(3) 0.02486(15) 0.0367(5) Uani 1 1 d . . .
O5P O 0.7370(3) 0.6050(3) -0.00241(15) 0.0383(6) Uani 1 1 d . . .
O6P O 0.6482(2) 0.3761(3) -0.06916(14) 0.0387(6) Uani 1 1 d . . .
N11 N 0.5727(2) 0.5592(3) 0.24195(13) 0.0261(5) Uani 1 1 d . . .
C21 C 0.5482(3) 0.6152(4) 0.30340(16) 0.0268(6) Uani 1 1 d . . .
O21 O 0.4504(2) 0.6046(4) 0.31153(15) 0.0408(6) Uani 1 1 d . . .
N31 N 0.6297(2) 0.6753(4) 0.35222(14) 0.0298(6) Uani 1 1 d . . .
C41 C 0.7313(3) 0.6912(3) 0.33966(15) 0.0252(6) Uani 1 1 d . . .
N41 N 0.8112(3) 0.7477(4) 0.38995(15) 0.0322(6) Uani 1 1 d . . .
H41A H 0.7964 0.7728 0.4292 0.039 Uiso 1 1 calc R U .
H41B H 0.8775 0.7590 0.3831 0.039 Uiso 1 1 calc R U .
C51 C 0.7570(3) 0.6501(4) 0.27454(17) 0.0291(6) Uani 1 1 d . . .
H51 H 0.8263 0.6704 0.2647 0.035 Uiso 1 1 calc R U .
C61 C 0.6765(3) 0.5809(4) 0.22838(16) 0.0276(6) Uani 1 1 d . . .
H61 H 0.6913 0.5471 0.1865 0.033 Uiso 1 1 calc R U .
O12W O -0.0121(2) 0.3084(4) 0.66220(19) 0.0465(7) Uani 1 1 d . . .
O13W O 0.7003(3) 0.5037(5) 0.80818(18) 0.0564(9) Uani 1 1 d . . .
O14W O 0.0717(5) 0.8465(13) 0.7525(3) 0.131(3) Uani 1 1 d . . .
O15W O 0.7767(4) 0.8217(6) 0.0935(2) 0.0766(13) Uani 1 1 d . . .
O16W O -0.0332(7) 0.8022(14) 0.1956(3) 0.112(4) Uani 0.713(14) 1 d . . P
O16A O -0.023(2) 1.100(2) 0.1627(10) 0.099(8) Uani 0.287(14) 1 d . . P

loop_
_atom_site_aniso_label
_atom_site_aniso_U_11
_atom_site_aniso_U_22
_atom_site_aniso_U_33
_atom_site_aniso_U_23
_atom_site_aniso_U_13
_atom_site_aniso_U_12
Ca1 0.0302(3) 0.0388(3) 0.0267(3) -0.0041(2) 0.0125(2) 0.0021(3)
O1W 0.0385(14) 0.0278(12) 0.0484(15) -0.0019(11) 0.0078(11) -0.0012(10)
O2W 0.158(5) 0.047(2) 0.092(3) 0.021(2) 0.092(4) 0.015(3)
O3W 0.071(2) 0.0442(17) 0.072(2) 0.0001(16) 0.0416(19) 0.0105(16)
O4W 0.084(3) 0.094(4) 0.114(4) -0.005(3) 0.018(3) -0.032(3)
O5W 0.059(3) 0.377(16) 0.094(4) -0.110(7) 0.020(3) -0.053(6)
O1' 0.0468(14) 0.0265(11) 0.0228(10) -0.0050(9) 0.0031(10) 0.0064(10)
C1' 0.0260(13) 0.0259(13) 0.0200(12) 0.0013(11) 0.0028(10) -0.0035(11)
C2' 0.0244(13) 0.0176(12) 0.0212(12) 0.0003(9) 0.0070(10) 0.0013(10)
O2' 0.0293(11) 0.0249(10) 0.0286(10) -0.0014(8) 0.0121(9) 0.0037(8)
C3' 0.0248(13) 0.0226(12) 0.0188(12) 0.0012(10) 0.0063(10) 0.0024(10)
O3' 0.0373(12) 0.0300(11) 0.0293(11) 0.0087(9) 0.0183(10) 0.0079(10)
C4' 0.0318(15) 0.0217(13) 0.0233(13) 0.0013(10) 0.0103(11) 0.0007(11)
C5' 0.0367(17) 0.0213(14) 0.0457(19) 0.0030(13) 0.0218(15) 0.0051(12)
O5' 0.0362(12) 0.0204(10) 0.0489(14) -0.0002(10) 0.0231(11) 0.0027(9)
P1 0.0281(4) 0.0191(3) 0.0244(3) -0.0020(3) 0.0081(3) 0.0004(3)
O1P 0.0454(15) 0.0314(12) 0.0344(13) -0.0001(10) 0.0006(11) 0.0077(11)
O2P 0.0430(14) 0.0300(12) 0.0289(11) -0.0048(9) 0.0143(10) 0.0021(10)
O3P 0.0382(13) 0.0202(11) 0.0419(13) 0.0004(9) 0.0058(11) -0.0038(9)
N1 0.0259(12) 0.0304(13) 0.0228(11) 0.0045(10) 0.0020(9) -0.0010(10)
C2 0.0276(16) 0.0400(18) 0.0303(15) 0.0054(14) 0.0034(12) -0.0003(13)
O2 0.0282(13) 0.079(2) 0.0543(18) 0.0223(17) 0.0112(12) 0.0004(14)
N3 0.0307(14) 0.0369(15) 0.0280(13) 0.0048(11) 0.0005(11) 0.0029(12)
C4 0.0348(16) 0.0241(13) 0.0245(14) -0.0020(11) 0.0000(12) -0.0020(12)
N4 0.0439(17) 0.0383(16) 0.0274(14) 0.0083(12) -0.0036(12) -0.0036(13)
C5 0.0318(16) 0.0374(17) 0.0269(14) 0.0045(13) 0.0061(12) -0.0031(13)
C6 0.0246(14) 0.0348(16) 0.0283(15) 0.0032(12) 0.0042(12) 0.0004(12)
Ca2 0.0294(3) 0.0577(5) 0.0375(4) -0.0096(3) 0.0099(3) -0.0066(3)
O6W 0.086(4) 0.098(4) 0.120(5) 0.031(4) 0.041(3) 0.002(3)
O7W 0.110(4) 0.072(3) 0.079(3) 0.028(2) -0.015(3) -0.030(3)
O8W 0.093(3) 0.072(3) 0.0488(19) 0.0152(18) 0.032(2) 0.027(2)
O9W 0.086(3) 0.103(4) 0.062(2) -0.031(2) 0.037(2) -0.038(3)
O10W 0.0417(17) 0.074(3) 0.075(2) -0.024(2) 0.0140(16) -0.0142(17)
O11W 0.0309(13) 0.073(2) 0.0479(17) -0.0054(16) 0.0047(12) -0.0059(14)
O1'1 0.0410(13) 0.0273(11) 0.0267(11) -0.0008(9) 0.0025(10) 0.0039(10)
C1'1 0.0260(13) 0.0260(14) 0.0227(13) -0.0022(10) 0.0073(10) -0.0039(11)
C2'1 0.0256(13) 0.0233(13) 0.0258(13) -0.0008(11) 0.0074(11) -0.0027(11)
O2'1 0.0267(11) 0.0301(11) 0.0385(12) -0.0002(10) 0.0078(9) 0.0016(9)
C3'1 0.0302(15) 0.0270(14) 0.0217(13) -0.0035(11) 0.0065(11) -0.0032(12)
O3'1 0.0324(12) 0.0367(13) 0.0435(14) -0.0139(11) 0.0112(11) -0.0114(10)
C4'1 0.0344(16) 0.0210(13) 0.0258(14) -0.0037(11) 0.0093(12) -0.0041(12)
C5'1 0.0443(19) 0.0243(14) 0.0415(18) -0.0015(13) 0.0218(15) 0.0007(14)
O5'1 0.0416(13) 0.0254(11) 0.0419(13) -0.0010(10) 0.0203(11) -0.0017(10)
P2 0.0264(4) 0.0252(4) 0.0242(4) 0.0029(3) 0.0033(3) -0.0020(3)
O4P 0.0297(12) 0.0387(13) 0.0400(13) -0.0022(11) 0.0033(10) 0.0052(10)
O5P 0.0475(15) 0.0266(12) 0.0396(13) 0.0063(10) 0.0062(11) -0.0045(11)
O6P 0.0435(14) 0.0384(13) 0.0293(12) -0.0017(10) -0.0036(10) -0.0033(11)
N11 0.0254(12) 0.0340(13) 0.0203(11) -0.0048(10) 0.0079(9) -0.0059(10)
C21 0.0288(15) 0.0302(14) 0.0236(13) -0.0048(11) 0.0105(11) -0.0007(12)
O21 0.0336(13) 0.0578(17) 0.0361(13) -0.0175(12) 0.0189(11) -0.0088(12)
N31 0.0332(14) 0.0347(14) 0.0220(11) -0.0054(10) 0.0070(10) -0.0015(11)
C41 0.0308(15) 0.0219(14) 0.0222(12) 0.0002(10) 0.0037(11) 0.0012(11)
N41 0.0328(14) 0.0355(15) 0.0260(12) -0.0037(11) 0.0007(11) -0.0041(12)
C51 0.0256(14) 0.0358(16) 0.0270(14) -0.0007(12) 0.0079(11) -0.0012(13)
C61 0.0288(15) 0.0351(16) 0.0214(12) -0.0015(11) 0.0108(11) -0.0010(12)
O12W 0.0327(13) 0.0476(16) 0.0572(18) 0.0075(14) 0.0049(12) 0.0064(12)
O13W 0.0479(17) 0.081(3) 0.0423(16) -0.0026(16) 0.0135(14) -0.0070(17)
O14W 0.075(3) 0.232(10) 0.079(4) -0.072(5) -0.003(3) 0.012(4)
O15W 0.095(3) 0.083(3) 0.053(2) -0.030(2) 0.019(2) -0.004(2)
O16W 0.083(5) 0.207(11) 0.049(3) 0.003(5) 0.023(3) 0.073(6)
O16A 0.137(17) 0.087(12) 0.086(12) -0.010(9) 0.055(12) -0.071(12)

loop_
_atom_type_symbol
_atom_type_description
_atom_type_scat_dispersion_real
_atom_type_scat_dispersion_imag
_atom_type_scat_source
C C 0.0033 0.0016 'International Tables Vol C Tables 4.2.6.8 and 6.1.1.4'
H H 0.0000 0.0000 'International Tables Vol C Tables 4.2.6.8 and 6.1.1.4'
N N 0.0061 0.0033 'International Tables Vol C Tables 4.2.6.8 and 6.1.1.4'
O O 0.0106 0.0060 'International Tables Vol C Tables 4.2.6.8 and 6.1.1.4'
P P 0.1023 0.0942 'International Tables Vol C Tables 4.2.6.8 and 6.1.1.4'
Ca Ca 0.2262 0.3064 'International Tables Vol C Tables 4.2.6.8 and 6.1.1.4'

loop_
_geom_angle_atom_site_label_1
_geom_angle_atom_site_label_2
_geom_angle_atom_site_label_3
_geom_angle
O21 Ca1 O5W 87.40(16)
O21 Ca1 O1W 95.15(10)
O5W Ca1 O1W 160.2(4)
O21 Ca1 O3' 152.56(11)
O5W Ca1 O3' 106.2(2)
O1W Ca1 O3' 80.09(10)
O21 Ca1 O3W 73.42(12)
O5W Ca1 O3W 81.9(4)
O1W Ca1 O3W 80.01(13)
O3' Ca1 O3W 131.14(10)
O21 Ca1 O4W 89.80(17)
O5W Ca1 O4W 64.3(4)
O1W Ca1 O4W 135.17(17)
O3' Ca1 O4W 75.64(17)
O3W Ca1 O4W 143.10(19)
O21 Ca1 O2W 81.78(13)
O5W Ca1 O2W 125.2(4)
O1W Ca1 O2W 74.52(17)
O3' Ca1 O2W 70.88(11)
O3W Ca1 O2W 142.43(17)
O4W Ca1 O2W 62.1(2)
O21 Ca1 O2' 143.08(10)
O5W Ca1 O2' 83.9(2)
O1W Ca1 O2' 82.31(9)
O3' Ca1 O2' 63.54(8)
O3W Ca1 O2' 69.86(10)
O4W Ca1 O2' 117.82(17)
O2W Ca1 O2' 131.59(11)
C1' O1' C4' 109.7(2)
O1' C1' N1 107.4(2)
O1' C1' C2' 105.0(2)
N1 C1' C2' 114.8(3)
O2' C2' C3' 113.1(2)
O2' C2' C1' 112.6(2)
C3' C2' C1' 100.2(2)
C2' O2' Ca1 119.08(17)
O3' C3' C2' 106.4(2)
O3' C3' C4' 110.5(3)
C2' C3' C4' 103.7(2)
C3' O3' Ca1 122.69(19)
O1' C4' C5' 110.2(3)
O1' C4' C3' 105.9(2)
C5' C4' C3' 115.1(3)
O5' C5' C4' 110.3(3)
C5' O5' P1 116.8(2)
O3P P1 O1P 113.85(16)
O3P P1 O2P 112.77(16)
O1P P1 O2P 112.06(15)
O3P P1 O5' 103.54(14)
O1P P1 O5' 107.50(16)
O2P P1 O5' 106.32(15)
C6 N1 C2 120.8(3)
C6 N1 C1' 118.6(3)
C2 N1 C1' 120.3(3)
O2 C2 N3 121.7(3)
O2 C2 N1 120.2(3)
N3 C2 N1 118.1(3)
C4 N3 C2 120.6(3)
N3 C4 N4 118.8(3)
N3 C4 C5 122.2(3)
N4 C4 C5 119.0(3)
C6 C5 C4 116.5(3)
C5 C6 N1 121.5(3)
O3'1 Ca2 O11W 148.01(12)
O3'1 Ca2 O9W 121.84(15)
O11W Ca2 O9W 82.40(14)
O3'1 Ca2 O7W 81.58(19)
O11W Ca2 O7W 102.47(18)
O9W Ca2 O7W 124.4(2)
O3'1 Ca2 O8W 77.91(12)
O11W Ca2 O8W 87.77(14)
O9W Ca2 O8W 79.35(18)
O7W Ca2 O8W 154.85(19)
O3'1 Ca2 O10W 71.83(11)
O11W Ca2 O10W 78.00(13)
O9W Ca2 O10W 153.40(15)
O7W Ca2 O10W 77.81(17)
O8W Ca2 O10W 82.07(17)
O3'1 Ca2 O2'1 64.53(8)
O11W Ca2 O2'1 147.20(12)
O9W Ca2 O2'1 68.71(12)
O7W Ca2 O2'1 82.57(14)
O8W Ca2 O2'1 101.29(15)
O10W Ca2 O2'1 134.17(11)
O3'1 Ca2 O6W 131.03(15)
O11W Ca2 O6W 75.06(16)
O9W Ca2 O6W 67.8(2)
O7W Ca2 O6W 60.7(2)
O8W Ca2 O6W 144.38(19)
O10W Ca2 O6W 122.9(2)
O2'1 Ca2 O6W 79.71(15)
C1'1 O1'1 C4'1 110.5(2)
O1'1 C1'1 N11 106.1(3)
O1'1 C1'1 C2'1 105.4(2)
N11 C1'1 C2'1 115.2(3)
O2'1 C2'1 C1'1 112.0(2)
O2'1 C2'1 C3'1 112.4(3)
C1'1 C2'1 C3'1 101.6(2)
C2'1 O2'1 Ca2 118.07(19)
O3'1 C3'1 C4'1 110.3(3)
O3'1 C3'1 C2'1 106.9(3)
C4'1 C3'1 C2'1 102.8(2)
C3'1 O3'1 Ca2 126.6(2)
O1'1 C4'1 C5'1 110.2(3)
O1'1 C4'1 C3'1 106.5(2)
C5'1 C4'1 C3'1 114.5(3)
O5'1 C5'1 C4'1 109.5(3)
C5'1 O5'1 P2 117.0(2)
O4P P2 O5P 112.48(17)
O4P P2 O6P 111.90(17)
O5P P2 O6P 112.64(16)
O4P P2 O5'1 107.46(16)
O5P P2 O5'1 103.60(16)
O6P P2 O5'1 108.20(16)
C61 N11 C21 120.0(3)
C61 N11 C1'1 118.5(3)
C21 N11 C1'1 121.0(3)
O21 C21 N31 122.1(3)
O21 C21 N11 118.3(3)
N31 C21 N11 119.6(3)
C21 O21 Ca1 133.5(2)
C41 N31 C21 119.8(3)
N31 C41 N41 118.3(3)
N31 C41 C51 122.2(3)
N41 C41 C51 119.5(3)
C61 C51 C41 116.8(3)
C51 C61 N11 121.0(3)

loop_
_geom_bond_atom_site_label_1
_geom_bond_atom_site_label_2
_geom_bond_distance
Ca1 O21 2.360(3)
Ca1 O5W 2.365(7)
Ca1 O1W 2.398(3)
Ca1 O3' 2.429(2)
Ca1 O3W 2.471(4)
Ca1 O4W 2.517(6)
Ca1 O2W 2.536(5)
Ca1 O2' 2.563(2)
O1' C1' 1.409(4)
O1' C4' 1.447(4)
C1' N1 1.457(4)
C1' C2' 1.536(4)
C2' O2' 1.409(3)
C2' C3' 1.525(4)
C3' O3' 1.423(4)
C3' C4' 1.525(4)
C4' C5' 1.508(5)
C5' O5' 1.433(4)
O5' P1 1.619(3)
P1 O3P 1.507(2)
P1 O1P 1.511(3)
P1 O2P 1.516(2)
N1 C6 1.366(4)
N1 C2 1.391(4)
C2 O2 1.237(5)
C2 N3 1.363(5)
N3 C4 1.321(5)
C4 N4 1.337(4)
C4 C5 1.431(5)
C5 C6 1.339(5)
Ca2 O3'1 2.380(3)
Ca2 O11W 2.401(3)
Ca2 O9W 2.403(4)
Ca2 O7W 2.413(5)
Ca2 O8W 2.433(4)
Ca2 O10W 2.507(4)
Ca2 O2'1 2.519(3)
Ca2 O6W 2.606(7)
O1'1 C1'1 1.410(4)
O1'1 C4'1 1.440(4)
C1'1 N11 1.468(4)
C1'1 C2'1 1.529(4)
C2'1 O2'1 1.412(4)
C2'1 C3'1 1.534(4)
C3'1 O3'1 1.406(4)
C3'1 C4'1 1.532(5)
C4'1 C5'1 1.504(5)
C5'1 O5'1 1.428(4)
O5'1 P2 1.613(3)
P2 O4P 1.505(3)
P2 O5P 1.509(3)
P2 O6P 1.516(3)
N11 C61 1.372(4)
N11 C21 1.396(4)
C21 O21 1.250(4)
C21 N31 1.342(4)
N31 C41 1.332(4)
C41 N41 1.334(4)
C41 C51 1.430(4)
C51 C61 1.340(5)

loop_
_geom_hbond_atom_site_label_D
_geom_hbond_atom_site_label_H
_geom_hbond_atom_site_label_A
_geom_hbond_distance_DH
_geom_hbond_distance_HA
_geom_hbond_distance_DA
_geom_hbond_angle_DHA
_geom_hbond_site_symmetry_A
O2' H2A O1P 0.950(14) 1.77(3) 2.628(4) 149(5) 2_546
O3' H3A O3P 0.959(14) 1.78(4) 2.610(3) 143(5) 2_556
O3'1 H31A O5P 0.952(14) 1.74(4) 2.577(4) 144(5) 2_645
N4 H4A O6P 0.86 2.10 2.943(4) 167.0 1_556
N4 H4B O15W 0.86 2.05 2.892(6) 167.6 2_646
N41 H41B O12W 0.86 2.08 2.917(5) 163.0 2_656
N41 H41A O1P 0.86 2.07 2.899(4) 162.2 1_655
